data_4066048
loop_
_publ_author_name
'Dubarle Offner, Julien'
'Schnakenburg, Gregor'
'Rose-Munch, Fran\,coise'
'Rose, Eric'
'D\"otz, Karl Heinz'

_publ_section_title
;
 Dibenzo[f,h]quinoline Cr(CO)3Complexes: Synthesis by Chromium-Templated
 Benzannulation, Cyclomanganation, and Haptotropic Chromium Migration
;
_journal_issue 15
_journal_name_full Organometallics
_journal_page_first 3308
_journal_paper_doi 10.1021/om100258c
_journal_volume 29
_journal_year 2010
_chemical_formula_sum 'C36 H36 Cl2 Cr Mn N O9 Si'
_chemical_formula_weight 832.59
_space_group_IT_number 61
_symmetry_cell_setting orthorhombic
_symmetry_space_group_name_Hall '-P 2ac 2ab'
_symmetry_space_group_name_H-M 'P b c a'
_atom_sites_solution_hydrogens geom
_atom_sites_solution_primary direct
_atom_sites_solution_secondary difmap
_cell_angle_alpha 90.00
_cell_angle_beta 90.00
_cell_angle_gamma 90.00
_cell_formula_units_Z 8
_cell_length_a 13.0742(2)
_cell_length_b 21.2949(4)
_cell_length_c 27.0004(5)
_cell_measurement_reflns_used 41333
_cell_measurement_temperature 123(2)
_cell_measurement_theta_max 27.485
_cell_measurement_theta_min 0.998
_cell_volume 7517.3(2)
_computing_cell_refinement 'HKL Scalepack (Otwinowski & Minor 1997)'
_computing_data_collection 'HKL Denzo and Scalepack (Otwinowski & Minor 1997)'
_computing_data_reduction 'HKL Denzo and Scalepack (Otwinowski & Minor 1997)'
_computing_molecular_graphics 'DIAMOND (Brandenburg, 1999)'
_computing_publication_material 'SHELXL97 (Sheldrick, 1997)'
_computing_structure_refinement 'SHELXL-97 (Sheldrick, 1997)'
_computing_structure_solution 'SHELXS-97 (Sheldrick, 1990)'
_diffrn_ambient_temperature 123(2)
_diffrn_detector_area_resol_mean 9
_diffrn_measured_fraction_theta_full 0.995
_diffrn_measured_fraction_theta_max 0.995
_diffrn_measurement_device_type KappaCCD
_diffrn_measurement_method 'CCD rotation images, thick slices'
_diffrn_radiation_monochromator graphite
_diffrn_radiation_source 'fine-focus sealed tube'
_diffrn_radiation_type MoK\a
_diffrn_radiation_wavelength 0.71073
_diffrn_reflns_av_R_equivalents 0.0525
_diffrn_reflns_av_sigmaI/netI 0.0531
_diffrn_reflns_limit_h_max 16
_diffrn_reflns_limit_h_min -16
_diffrn_reflns_limit_k_max 27
_diffrn_reflns_limit_k_min -27
_diffrn_reflns_limit_l_max 32
_diffrn_reflns_limit_l_min -35
_diffrn_reflns_number 46089
_diffrn_reflns_theta_full 27.49
_diffrn_reflns_theta_max 27.49
_diffrn_reflns_theta_min 1.91
_exptl_absorpt_coefficient_mu 0.8530
_exptl_absorpt_correction_T_max 0.9186
_exptl_absorpt_correction_T_min 0.8383
_exptl_absorpt_correction_type analytical
_exptl_absorpt_process_details
;
(see. N.W. Alcock (1970). Cryst. Computing, p271)
;
_exptl_crystal_colour red
_exptl_crystal_density_diffrn 1.471
_exptl_crystal_density_method 'not measured'
_exptl_crystal_description block
_exptl_crystal_F_000 3424
_exptl_crystal_size_max 0.24
_exptl_crystal_size_mid 0.23
_exptl_crystal_size_min 0.10
_refine_diff_density_max 0.594
_refine_diff_density_min -0.515
_refine_diff_density_rms 0.076
_refine_ls_extinction_method none
_refine_ls_goodness_of_fit_ref 1.008
_refine_ls_hydrogen_treatment mixed
_refine_ls_matrix_type full
_refine_ls_number_parameters 479
_refine_ls_number_reflns 8569
_refine_ls_number_restraints 0
_refine_ls_restrained_S_all 1.008
_refine_ls_R_factor_all 0.0615
_refine_ls_R_factor_gt 0.0365
_refine_ls_shift/su_max 0.001
_refine_ls_shift/su_mean 0.000
_refine_ls_structure_factor_coef Fsqd
_refine_ls_weighting_details 'calc w=1/[\s^2^(Fo^2^)+(0.0582P)^2^+0.0000P] where P=(Fo^2^+2Fc^2^)/3'
_refine_ls_weighting_scheme calc
_refine_ls_wR_factor_gt 0.0955
_refine_ls_wR_factor_ref 0.1041
_reflns_number_gt 6146
_reflns_number_total 8569
_reflns_threshold_expression >2sigma(I)
_cod_data_source_file om100258c_si_001.cif
_cod_data_source_block joerg32
_cod_original_sg_symbol_H-M Pbca
_cod_database_code 4066048
_exptl_absorpt_correction_t_ave 0.8895

loop_
_symmetry_equiv_pos_as_xyz
'x, y, z'
'-x+1/2, -y, z+1/2'
'x+1/2, -y+1/2, -z'
'-x, y+1/2, -z+1/2'
'-x, -y, -z'
'x-1/2, y, -z-1/2'
'-x-1/2, y-1/2, z'
'x, -y-1/2, z-1/2'

loop_
_atom_site_label
_atom_site_type_symbol
_atom_site_fract_x
_atom_site_fract_y
_atom_site_fract_z
_atom_site_U_iso_or_equiv
_atom_site_adp_type
_atom_site_occupancy
_atom_site_symmetry_multiplicity
_atom_site_calc_flag
_atom_site_refinement_flags
Mn1 Mn 0.71801(2) 0.616447(16) 0.552854(12) 0.01755(10) Uani 1 1 d .
Cr1 Cr 0.64170(2) 0.827513(16) 0.362949(13) 0.01458(10) Uani 1 1 d .
Si1 Si 0.81718(4) 0.64297(3) 0.29171(2) 0.01705(14) Uani 1 1 d .
N1 N 0.77402(12) 0.70378(9) 0.53358(7) 0.0179(4) Uani 1 1 d .
O1 O 0.83649(11) 0.90062(7) 0.41698(6) 0.0200(3) Uani 1 1 d .
O2 O 0.72434(10) 0.69792(7) 0.30154(5) 0.0150(3) Uani 1 1 d .
O3 O 0.53078(13) 0.68053(9) 0.59193(7) 0.0354(4) Uani 1 1 d .
O4 O 0.83105(13) 0.60527(9) 0.64833(6) 0.0318(4) Uani 1 1 d .
O5 O 0.62874(14) 0.49075(9) 0.56793(7) 0.0403(5) Uani 1 1 d .
O6 O 0.87732(12) 0.54952(8) 0.49314(6) 0.0300(4) Uani 1 1 d .
O7 O 0.51672(13) 0.86074(10) 0.45205(7) 0.0398(5) Uani 1 1 d .
O8 O 0.45632(11) 0.75825(8) 0.32829(6) 0.0275(4) Uani 1 1 d .
O9 O 0.55477(12) 0.94224(8) 0.31412(7) 0.0331(4) Uani 1 1 d .
C1 C 0.82684(17) 0.74229(11) 0.56322(8) 0.0225(5) Uani 1 1 d .
H1 H 0.8382 0.7302 0.5966 0.027 Uiso 1 1 calc R
C2 C 0.86539(18) 0.79904(12) 0.54688(9) 0.0263(5) Uani 1 1 d .
H2 H 0.9040 0.8249 0.5686 0.032 Uiso 1 1 calc R
C3 C 0.84747(16) 0.81783(11) 0.49887(9) 0.0228(5) Uani 1 1 d .
H3 H 0.8747 0.8564 0.4872 0.027 Uiso 1 1 calc R
C3A C 0.78887(15) 0.77975(10) 0.46724(8) 0.0159(4) Uani 1 1 d .
C3B C 0.77142(14) 0.79272(10) 0.41381(8) 0.0153(4) Uani 1 1 d .
C4 C 0.79849(15) 0.85047(10) 0.39026(8) 0.0158(4) Uani 1 1 d .
C5 C 0.79478(15) 0.85789(10) 0.33817(8) 0.0158(5) Uani 1 1 d .
C6 C 0.76945(15) 0.80550(10) 0.30780(8) 0.0163(5) Uani 1 1 d .
C7 C 0.74166(15) 0.74865(10) 0.33098(8) 0.0146(4) Uani 1 1 d .
C7A C 0.73023(14) 0.74301(10) 0.38363(8) 0.0144(4) Uani 1 1 d .
C7B C 0.67904(15) 0.68897(10) 0.40700(8) 0.0144(4) Uani 1 1 d .
C8 C 0.61089(15) 0.64835(10) 0.38252(8) 0.0154(4) Uani 1 1 d .
H8 H 0.5955 0.6548 0.3485 0.018 Uiso 1 1 calc R
C9 C 0.56651(15) 0.59938(10) 0.40763(8) 0.0171(5) Uani 1 1 d .
H9 H 0.5191 0.5731 0.3909 0.020 Uiso 1 1 calc R
C10 C 0.58938(15) 0.58724(10) 0.45730(8) 0.0175(5) Uani 1 1 d .
H10 H 0.5593 0.5520 0.4732 0.021 Uiso 1 1 calc R
C11 C 0.65525(15) 0.62580(10) 0.48368(8) 0.0161(5) Uani 1 1 d .
C11A C 0.69552(15) 0.67840(10) 0.45766(8) 0.0141(4) Uani 1 1 d .
C11B C 0.75535(15) 0.72213(10) 0.48609(8) 0.0154(4) Uani 1 1 d .
C12 C 0.7618(2) 0.94061(12) 0.44011(11) 0.0276(6) Uani 1 1 d .
H12A H 0.7161(19) 0.9588(13) 0.4143(10) 0.036(8) Uiso 1 1 d .
H12B H 0.7210(19) 0.9175(12) 0.4638(10) 0.030(7) Uiso 1 1 d .
H12C H 0.802(2) 0.9752(14) 0.4569(10) 0.041(8) Uiso 1 1 d .
C13 C 0.82773(16) 0.91947(11) 0.31579(9) 0.0210(5) Uani 1 1 d .
H13A H 0.8079 0.9543 0.3381 0.025 Uiso 1 1 calc R
H13B H 0.7922 0.9257 0.2838 0.025 Uiso 1 1 calc R
C14 C 0.94419(17) 0.92105(13) 0.30741(11) 0.0335(6) Uani 1 1 d .
H14A H 0.9610 0.9546 0.2839 0.050 Uiso 0.50 1 calc PR
H14B H 0.9668 0.8806 0.2940 0.050 Uiso 0.50 1 calc PR
H14C H 0.9789 0.9290 0.3390 0.050 Uiso 0.50 1 calc PR
H14D H 0.9768 0.8882 0.3273 0.050 Uiso 0.50 1 calc PR
H14E H 0.9710 0.9622 0.3173 0.050 Uiso 0.50 1 calc PR
H14F H 0.9589 0.9138 0.2723 0.050 Uiso 0.50 1 calc PR
C15 C 0.77432(16) 0.80810(11) 0.25187(8) 0.0202(5) Uani 1 1 d .
H15A H 0.8054 0.7687 0.2396 0.024 Uiso 1 1 calc R
H15B H 0.8197 0.8431 0.2420 0.024 Uiso 1 1 calc R
C16 C 0.67045(18) 0.81696(14) 0.22690(10) 0.0336(6) Uani 1 1 d .
H16A H 0.6789 0.8151 0.1909 0.050 Uiso 0.50 1 calc PR
H16B H 0.6421 0.8579 0.2362 0.050 Uiso 0.50 1 calc PR
H16C H 0.6238 0.7836 0.2376 0.050 Uiso 0.50 1 calc PR
H16D H 0.6176 0.8226 0.2523 0.050 Uiso 0.50 1 calc PR
H16E H 0.6544 0.7798 0.2069 0.050 Uiso 0.50 1 calc PR
H16F H 0.6727 0.8541 0.2055 0.050 Uiso 0.50 1 calc PR
C17 C 0.77438(16) 0.60234(11) 0.23333(9) 0.0222(5) Uani 1 1 d .
C18 C 0.7583(2) 0.64843(12) 0.19056(9) 0.0314(6) Uani 1 1 d .
H18A H 0.7040 0.6782 0.1993 0.047 Uiso 0.50 1 calc PR
H18B H 0.7386 0.6252 0.1607 0.047 Uiso 0.50 1 calc PR
H18C H 0.8219 0.6714 0.1843 0.047 Uiso 0.50 1 calc PR
H18D H 0.8057 0.6384 0.1636 0.047 Uiso 0.50 1 calc PR
H18E H 0.7711 0.6913 0.2022 0.047 Uiso 0.50 1 calc PR
H18F H 0.6878 0.6451 0.1785 0.047 Uiso 0.50 1 calc PR
C19 C 0.67277(18) 0.56836(12) 0.24389(10) 0.0304(6) Uani 1 1 d .
H19A H 0.6779 0.5456 0.2753 0.046 Uiso 0.50 1 calc PR
H19B H 0.6583 0.5386 0.2171 0.046 Uiso 0.50 1 calc PR
H19C H 0.6173 0.5992 0.2459 0.046 Uiso 0.50 1 calc PR
H19D H 0.6245 0.5767 0.2169 0.046 Uiso 0.50 1 calc PR
H19E H 0.6441 0.5837 0.2752 0.046 Uiso 0.50 1 calc PR
H19F H 0.6851 0.5231 0.2463 0.046 Uiso 0.50 1 calc PR
C20 C 0.8558(2) 0.55346(14) 0.21871(11) 0.0419(7) Uani 1 1 d .
H20A H 0.8603 0.5212 0.2445 0.063 Uiso 0.50 1 calc PR
H20B H 0.9222 0.5742 0.2151 0.063 Uiso 0.50 1 calc PR
H20C H 0.8366 0.5339 0.1872 0.063 Uiso 0.50 1 calc PR
H20D H 0.8858 0.5650 0.1867 0.063 Uiso 0.50 1 calc PR
H20E H 0.8238 0.5120 0.2161 0.063 Uiso 0.50 1 calc PR
H20F H 0.9095 0.5523 0.2440 0.063 Uiso 0.50 1 calc PR
C21 C 0.94273(16) 0.68369(12) 0.28663(9) 0.0255(5) Uani 1 1 d .
H21A H 0.9449 0.7079 0.2558 0.038 Uiso 0.50 1 calc PR
H21B H 0.9979 0.6525 0.2866 0.038 Uiso 0.50 1 calc PR
H21C H 0.9515 0.7121 0.3149 0.038 Uiso 0.50 1 calc PR
H21D H 0.9846 0.6738 0.3157 0.038 Uiso 0.50 1 calc PR
H21E H 0.9316 0.7292 0.2849 0.038 Uiso 0.50 1 calc PR
H21F H 0.9780 0.6696 0.2566 0.038 Uiso 0.50 1 calc PR
C22 C 0.82480(18) 0.58734(11) 0.34455(9) 0.0260(5) Uani 1 1 d .
H22A H 0.7577 0.5679 0.3499 0.039 Uiso 0.50 1 calc PR
H22B H 0.8454 0.6101 0.3745 0.039 Uiso 0.50 1 calc PR
H22C H 0.8753 0.5546 0.3372 0.039 Uiso 0.50 1 calc PR
H22D H 0.8946 0.5872 0.3578 0.039 Uiso 0.50 1 calc PR
H22E H 0.8069 0.5450 0.3332 0.039 Uiso 0.50 1 calc PR
H22F H 0.7770 0.6005 0.3705 0.039 Uiso 0.50 1 calc PR
C23 C 0.60223(18) 0.65616(12) 0.57766(8) 0.0237(5) Uani 1 1 d .
C24 C 0.78815(17) 0.61137(11) 0.61209(9) 0.0213(5) Uani 1 1 d .
C25 C 0.66220(17) 0.54047(13) 0.56273(9) 0.0257(6) Uani 1 1 d .
C26 C 0.82035(17) 0.57682(11) 0.51700(9) 0.0212(5) Uani 1 1 d .
C27 C 0.56644(16) 0.84816(12) 0.41761(9) 0.0228(5) Uani 1 1 d .
C28 C 0.52862(16) 0.78497(10) 0.34114(8) 0.0183(5) Uani 1 1 d .
C29 C 0.58888(16) 0.89774(11) 0.33281(9) 0.0220(5) Uani 1 1 d .
C30 C 1.1057(2) 0.59546(14) 0.43915(10) 0.0402(7) Uani 1 1 d .
H30A H 1.1808 0.5988 0.4429 0.048 Uiso 1 1 calc R
H30B H 1.0769 0.5833 0.4717 0.048 Uiso 1 1 calc R
Cl1 Cl 1.07771(5) 0.53684(3) 0.39589(2) 0.04098(18) Uani 1 1 d .
Cl2 Cl 1.05648(7) 0.66912(4) 0.42207(3) 0.0608(2) Uani 1 1 d .

loop_
_atom_site_aniso_label
_atom_site_aniso_U_11
_atom_site_aniso_U_22
_atom_site_aniso_U_33
_atom_site_aniso_U_23
_atom_site_aniso_U_13
_atom_site_aniso_U_12
Mn1 0.01757(17) 0.01960(19) 0.01549(18) 0.00345(14) -0.00067(13) -0.00310(14)
Cr1 0.01350(17) 0.01356(19) 0.01668(19) -0.00010(14) 0.00167(13) 0.00009(14)
Si1 0.0182(3) 0.0157(3) 0.0172(3) -0.0003(3) 0.0010(2) 0.0027(2)
N1 0.0156(9) 0.0213(10) 0.0168(10) 0.0015(8) -0.0024(7) -0.0014(8)
O1 0.0208(8) 0.0146(8) 0.0248(9) -0.0035(7) 0.0011(7) -0.0045(6)
O2 0.0179(7) 0.0132(7) 0.0138(8) -0.0012(6) -0.0003(6) 0.0018(6)
O3 0.0229(9) 0.0396(11) 0.0436(12) 0.0034(9) 0.0089(8) 0.0040(8)
O4 0.0358(9) 0.0362(11) 0.0236(10) -0.0014(8) -0.0074(8) 0.0069(8)
O5 0.0465(11) 0.0341(11) 0.0404(11) 0.0114(9) -0.0036(9) -0.0208(9)
O6 0.0296(9) 0.0318(10) 0.0286(10) -0.0066(8) 0.0018(8) 0.0010(8)
O7 0.0250(9) 0.0639(14) 0.0304(10) -0.0193(10) 0.0074(8) -0.0008(9)
O8 0.0212(8) 0.0308(10) 0.0307(10) -0.0044(8) -0.0048(7) -0.0062(7)
O9 0.0306(9) 0.0206(9) 0.0481(12) 0.0097(9) -0.0023(8) 0.0033(8)
C1 0.0252(11) 0.0251(13) 0.0172(12) 0.0012(10) -0.0040(9) -0.0048(10)
C2 0.0294(12) 0.0268(13) 0.0226(13) -0.0021(11) -0.0065(10) -0.0103(11)
C3 0.0246(12) 0.0195(13) 0.0244(13) 0.0011(10) -0.0020(10) -0.0073(10)
C3A 0.0143(10) 0.0177(12) 0.0156(11) -0.0002(9) 0.0001(8) -0.0020(9)
C3B 0.0117(9) 0.0164(11) 0.0180(11) 0.0002(9) 0.0010(8) -0.0012(8)
C4 0.0117(9) 0.0141(11) 0.0217(12) -0.0009(9) 0.0011(9) -0.0011(8)
C5 0.0120(9) 0.0151(11) 0.0205(12) 0.0022(9) 0.0033(8) 0.0014(8)
C6 0.0142(10) 0.0170(11) 0.0179(11) 0.0012(9) 0.0034(8) 0.0038(9)
C7 0.0127(9) 0.0136(11) 0.0175(11) -0.0003(9) 0.0007(8) 0.0013(8)
C7A 0.0133(10) 0.0139(11) 0.0161(11) 0.0008(9) 0.0004(8) 0.0011(8)
C7B 0.0133(9) 0.0130(11) 0.0169(11) -0.0005(9) 0.0017(8) 0.0014(8)
C8 0.0160(10) 0.0163(11) 0.0139(11) -0.0022(9) 0.0003(8) -0.0006(9)
C9 0.0146(10) 0.0163(11) 0.0203(12) -0.0030(9) 0.0000(9) -0.0023(9)
C10 0.0162(10) 0.0142(11) 0.0222(12) 0.0037(9) 0.0018(9) -0.0022(9)
C11 0.0147(10) 0.0166(11) 0.0169(11) 0.0014(9) 0.0003(8) 0.0010(9)
C11A 0.0114(9) 0.0142(11) 0.0168(11) -0.0002(9) 0.0017(8) -0.0008(8)
C11B 0.0125(9) 0.0185(11) 0.0153(11) 0.0000(9) 0.0012(8) 0.0010(9)
C12 0.0308(13) 0.0197(13) 0.0324(15) -0.0097(12) 0.0035(12) -0.0027(11)
C13 0.0189(11) 0.0161(12) 0.0281(13) 0.0048(10) 0.0026(9) -0.0017(9)
C14 0.0234(12) 0.0296(15) 0.0474(17) 0.0148(13) 0.0077(11) -0.0040(11)
C15 0.0243(11) 0.0177(12) 0.0187(12) 0.0041(10) 0.0047(9) 0.0003(10)
C16 0.0312(13) 0.0478(18) 0.0218(13) 0.0062(12) -0.0030(11) 0.0022(12)
C17 0.0237(12) 0.0205(12) 0.0226(12) -0.0027(10) 0.0004(10) 0.0023(10)
C18 0.0422(14) 0.0323(15) 0.0197(13) 0.0007(11) -0.0042(11) -0.0136(12)
C19 0.0372(13) 0.0231(14) 0.0309(15) 0.0038(11) -0.0086(11) -0.0074(11)
C20 0.0468(16) 0.0422(17) 0.0368(17) -0.0210(14) -0.0047(13) 0.0152(14)
C21 0.0188(11) 0.0291(14) 0.0285(14) -0.0005(11) 0.0013(10) 0.0025(10)
C22 0.0298(12) 0.0214(13) 0.0267(13) 0.0029(11) 0.0013(10) 0.0075(10)
C23 0.0247(12) 0.0281(14) 0.0182(12) 0.0059(10) -0.0018(10) -0.0067(11)
C24 0.0224(11) 0.0211(13) 0.0203(12) 0.0003(10) 0.0008(10) 0.0018(10)
C25 0.0247(12) 0.0329(15) 0.0195(13) 0.0042(11) -0.0041(10) -0.0041(11)
C26 0.0237(11) 0.0192(12) 0.0208(13) 0.0050(10) -0.0044(10) -0.0077(10)
C27 0.0166(10) 0.0269(13) 0.0248(13) -0.0049(11) -0.0045(10) 0.0008(10)
C28 0.0214(11) 0.0174(12) 0.0160(11) 0.0005(9) 0.0030(9) 0.0037(10)
C29 0.0167(10) 0.0222(13) 0.0271(13) -0.0007(11) 0.0025(9) -0.0028(10)
C30 0.0486(16) 0.0433(18) 0.0288(15) -0.0014(13) -0.0055(13) -0.0008(14)
Cl1 0.0519(4) 0.0398(4) 0.0312(4) -0.0024(3) -0.0035(3) 0.0052(3)
Cl2 0.0947(7) 0.0354(4) 0.0524(5) -0.0024(4) -0.0097(5) 0.0051(4)

loop_
_atom_type_symbol
_atom_type_description
_atom_type_scat_dispersion_real
_atom_type_scat_dispersion_imag
_atom_type_scat_source
C C 0.0033 0.0016 'International Tables Vol C Tables 4.2.6.8 and 6.1.1.4'
H H 0.0000 0.0000 'International Tables Vol C Tables 4.2.6.8 and 6.1.1.4'
Cr Cr 0.3209 0.6236 'International Tables Vol C Tables 4.2.6.8 and 6.1.1.4'
Mn Mn 0.3368 0.7283 'International Tables Vol C Tables 4.2.6.8 and 6.1.1.4'
N N 0.0061 0.0033 'International Tables Vol C Tables 4.2.6.8 and 6.1.1.4'
O O 0.0106 0.0060 'International Tables Vol C Tables 4.2.6.8 and 6.1.1.4'
Si Si 0.0817 0.0704 'International Tables Vol C Tables 4.2.6.8 and 6.1.1.4'
Cl Cl 0.1484 0.1585 'International Tables Vol C Tables 4.2.6.8 and 6.1.1.4'

loop_
_exptl_crystal_face_index_h
_exptl_crystal_face_index_k
_exptl_crystal_face_index_l
_exptl_crystal_face_perp_dist
-1 0 2 0.1060
1 0 -2 0.1200
1 0 2 0.0500
-1 0 -2 0.0500
0 -1 0 0.1330
0 1 0 0.1030
1 3 -2 0.1000

loop_
_geom_angle_atom_site_label_1
_geom_angle_atom_site_label_2
_geom_angle_atom_site_label_3
_geom_angle
C25 Mn1 C24 91.17(10)
C25 Mn1 C26 87.75(10)
C24 Mn1 C26 93.85(10)
C25 Mn1 C23 91.46(11)
C24 Mn1 C23 96.83(10)
C26 Mn1 C23 169.30(10)
C25 Mn1 C11 93.45(10)
C24 Mn1 C11 173.51(9)
C26 Mn1 C11 81.80(9)
C23 Mn1 C11 87.60(9)
C25 Mn1 N1 173.37(9)
C24 Mn1 N1 95.44(9)
C26 Mn1 N1 91.29(9)
C23 Mn1 N1 88.27(9)
C11 Mn1 N1 79.92(8)
C27 Cr1 C28 86.79(10)
C27 Cr1 C29 87.68(11)
C28 Cr1 C29 87.53(10)
C27 Cr1 C5 131.49(9)
C28 Cr1 C5 141.23(9)
C29 Cr1 C5 88.17(9)
C27 Cr1 C7A 105.88(9)
C28 Cr1 C7A 95.81(9)
C29 Cr1 C7A 166.17(9)
C5 Cr1 C7A 80.82(8)
C27 Cr1 C4 100.07(9)
C28 Cr1 C4 162.90(9)
C29 Cr1 C4 108.25(9)
C5 Cr1 C4 37.20(8)
C7A Cr1 C4 67.30(8)
C27 Cr1 C6 165.63(9)
C28 Cr1 C6 106.20(9)
C29 Cr1 C6 98.80(9)
C5 Cr1 C6 36.89(8)
C7A Cr1 C6 67.37(8)
C4 Cr1 C6 65.75(8)
C27 Cr1 C7 141.80(9)
C28 Cr1 C7 88.67(8)
C29 Cr1 C7 130.00(9)
C5 Cr1 C7 65.44(8)
C7A Cr1 C7 37.05(7)
C4 Cr1 C7 76.22(7)
C6 Cr1 C7 35.85(7)
C27 Cr1 C3B 89.56(9)
C28 Cr1 C3B 128.81(9)
C29 Cr1 C3B 143.34(9)
C5 Cr1 C3B 66.89(7)
C7A Cr1 C3B 37.12(8)
C4 Cr1 C3B 36.67(8)
C6 Cr1 C3B 77.56(7)
C7 Cr1 C3B 64.53(7)
O2 Si1 C22 110.86(9)
O2 Si1 C21 108.61(9)
C22 Si1 C21 107.85(11)
O2 Si1 C17 103.52(9)
C22 Si1 C17 111.47(11)
C21 Si1 C17 114.48(11)
C1 N1 C11B 118.67(19)
C1 N1 Mn1 125.75(15)
C11B N1 Mn1 115.58(14)
C4 O1 C12 116.11(17)
C7 O2 Si1 121.13(12)
N1 C1 C2 122.2(2)
N1 C1 H1 118.9
C2 C1 H1 118.9
C3 C2 C1 119.5(2)
C3 C2 H2 120.2
C1 C2 H2 120.2
C2 C3 C3A 119.8(2)
C2 C3 H3 120.1
C3A C3 H3 120.1
C11B C3A C3 117.1(2)
C11B C3A C3B 117.91(18)
C3 C3A C3B 124.5(2)
C4 C3B C7A 118.26(19)
C4 C3B C3A 123.62(19)
C7A C3B C3A 118.02(18)
C4 C3B Cr1 68.93(11)
C7A C3B Cr1 67.92(11)
C3A C3B Cr1 138.67(14)
O1 C4 C5 116.41(18)
O1 C4 C3B 121.48(19)
C5 C4 C3B 121.96(19)
O1 C4 Cr1 132.22(14)
C5 C4 Cr1 70.42(11)
C3B C4 Cr1 74.40(11)
C4 C5 C6 119.51(19)
C4 C5 C13 119.05(19)
C6 C5 C13 121.2(2)
C4 C5 Cr1 72.38(11)
C6 C5 Cr1 74.57(12)
C13 C5 Cr1 129.48(14)
C7 C6 C5 118.49(19)
C7 C6 C15 119.04(19)
C5 C6 C15 122.45(19)
C7 C6 Cr1 72.47(12)
C5 C6 Cr1 68.54(11)
C15 C6 Cr1 132.34(14)
O2 C7 C6 117.72(18)
O2 C7 C7A 119.70(18)
C6 C7 C7A 122.57(19)
O2 C7 Cr1 134.89(13)
C6 C7 Cr1 71.68(12)
C7A C7 Cr1 68.25(11)
C7 C7A C3B 117.40(18)
C7 C7A C7B 122.48(18)
C3B C7A C7B 120.11(18)
C7 C7A Cr1 74.70(12)
C3B C7A Cr1 74.96(12)
C7B C7A Cr1 120.40(13)
C11A C7B C8 117.19(19)
C11A C7B C7A 118.24(18)
C8 C7B C7A 124.52(19)
C9 C8 C7B 120.2(2)
C9 C8 H8 119.9
C7B C8 H8 119.9
C8 C9 C10 121.6(2)
C8 C9 H9 119.2
C10 C9 H9 119.2
C11 C10 C9 121.1(2)
C11 C10 H10 119.5
C9 C10 H10 119.5
C10 C11 C11A 116.25(19)
C10 C11 Mn1 131.23(16)
C11A C11 Mn1 112.22(14)
C7B C11A C11 123.41(19)
C7B C11A C11B 120.01(19)
C11 C11A C11B 116.58(19)
N1 C11B C3A 122.54(19)
N1 C11B C11A 114.46(19)
C3A C11B C11A 122.97(19)
O1 C12 H12A 109.5(15)
O1 C12 H12B 111.1(15)
H12A C12 H12B 109(2)
O1 C12 H12C 105.5(15)
H12A C12 H12C 110(2)
H12B C12 H12C 111(2)
C5 C13 C14 111.14(18)
C5 C13 H13A 109.4
C14 C13 H13A 109.4
C5 C13 H13B 109.4
C14 C13 H13B 109.4
H13A C13 H13B 108.0
C13 C14 H14A 109.5
C13 C14 H14B 109.5
H14A C14 H14B 109.5
C13 C14 H14C 109.5
H14A C14 H14C 109.5
H14B C14 H14C 109.5
C13 C14 H14D 109.5
H14A C14 H14D 141.1
H14B C14 H14D 56.3
H14C C14 H14D 56.3
C13 C14 H14E 109.5
H14A C14 H14E 56.3
H14B C14 H14E 141.1
H14C C14 H14E 56.3
H14D C14 H14E 109.5
C13 C14 H14F 109.5
H14A C14 H14F 56.3
H14B C14 H14F 56.3
H14C C14 H14F 141.1
H14D C14 H14F 109.5
H14E C14 H14F 109.5
C6 C15 C16 114.06(18)
C6 C15 H15A 108.7
C16 C15 H15A 108.7
C6 C15 H15B 108.7
C16 C15 H15B 108.7
H15A C15 H15B 107.6
C15 C16 H16A 109.5
C15 C16 H16B 109.5
H16A C16 H16B 109.5
C15 C16 H16C 109.5
H16A C16 H16C 109.5
H16B C16 H16C 109.5
C15 C16 H16D 109.5
H16A C16 H16D 141.1
H16B C16 H16D 56.3
H16C C16 H16D 56.3
C15 C16 H16E 109.5
H16A C16 H16E 56.3
H16B C16 H16E 141.1
H16C C16 H16E 56.3
H16D C16 H16E 109.5
C15 C16 H16F 109.5
H16A C16 H16F 56.3
H16B C16 H16F 56.3
H16C C16 H16F 141.1
H16D C16 H16F 109.5
H16E C16 H16F 109.5
C18 C17 C19 108.81(19)
C18 C17 C20 109.6(2)
C19 C17 C20 109.0(2)
C18 C17 Si1 112.21(17)
C19 C17 Si1 108.51(16)
C20 C17 Si1 108.66(16)
C17 C18 H18A 109.5
C17 C18 H18B 109.5
H18A C18 H18B 109.5
C17 C18 H18C 109.5
H18A C18 H18C 109.5
H18B C18 H18C 109.5
C17 C18 H18D 109.5
H18A C18 H18D 141.1
H18B C18 H18D 56.3
H18C C18 H18D 56.3
C17 C18 H18E 109.5
H18A C18 H18E 56.3
H18B C18 H18E 141.1
H18C C18 H18E 56.3
H18D C18 H18E 109.5
C17 C18 H18F 109.5
H18A C18 H18F 56.3
H18B C18 H18F 56.3
H18C C18 H18F 141.1
H18D C18 H18F 109.5
H18E C18 H18F 109.5
C17 C19 H19A 109.5
C17 C19 H19B 109.5
H19A C19 H19B 109.5
C17 C19 H19C 109.5
H19A C19 H19C 109.5
H19B C19 H19C 109.5
C17 C19 H19D 109.5
H19A C19 H19D 141.1
H19B C19 H19D 56.3
H19C C19 H19D 56.3
C17 C19 H19E 109.5
H19A C19 H19E 56.3
H19B C19 H19E 141.1
H19C C19 H19E 56.3
H19D C19 H19E 109.5
C17 C19 H19F 109.5
H19A C19 H19F 56.3
H19B C19 H19F 56.3
H19C C19 H19F 141.1
H19D C19 H19F 109.5
H19E C19 H19F 109.5
C17 C20 H20A 109.5
C17 C20 H20B 109.5
H20A C20 H20B 109.5
C17 C20 H20C 109.5
H20A C20 H20C 109.5
H20B C20 H20C 109.5
C17 C20 H20D 109.5
H20A C20 H20D 141.1
H20B C20 H20D 56.3
H20C C20 H20D 56.3
C17 C20 H20E 109.5
H20A C20 H20E 56.3
H20B C20 H20E 141.1
H20C C20 H20E 56.3
H20D C20 H20E 109.5
C17 C20 H20F 109.5
H20A C20 H20F 56.3
H20B C20 H20F 56.3
H20C C20 H20F 141.1
H20D C20 H20F 109.5
H20E C20 H20F 109.5
Si1 C21 H21A 109.5
Si1 C21 H21B 109.5
H21A C21 H21B 109.5
Si1 C21 H21C 109.5
H21A C21 H21C 109.5
H21B C21 H21C 109.5
Si1 C21 H21D 109.5
H21A C21 H21D 141.1
H21B C21 H21D 56.3
H21C C21 H21D 56.3
Si1 C21 H21E 109.5
H21A C21 H21E 56.3
H21B C21 H21E 141.1
H21C C21 H21E 56.3
H21D C21 H21E 109.5
Si1 C21 H21F 109.5
H21A C21 H21F 56.3
H21B C21 H21F 56.3
H21C C21 H21F 141.1
H21D C21 H21F 109.5
H21E C21 H21F 109.5
Si1 C22 H22A 109.5
Si1 C22 H22B 109.5
H22A C22 H22B 109.5
Si1 C22 H22C 109.5
H22A C22 H22C 109.5
H22B C22 H22C 109.5
Si1 C22 H22D 109.5
H22A C22 H22D 141.1
H22B C22 H22D 56.3
H22C C22 H22D 56.3
Si1 C22 H22E 109.5
H22A C22 H22E 56.3
H22B C22 H22E 141.1
H22C C22 H22E 56.3
H22D C22 H22E 109.5
Si1 C22 H22F 109.5
H22A C22 H22F 56.3
H22B C22 H22F 56.3
H22C C22 H22F 141.1
H22D C22 H22F 109.5
H22E C22 H22F 109.5
O3 C23 Mn1 178.7(2)
O4 C24 Mn1 176.8(2)
O5 C25 Mn1 177.6(2)
O6 C26 Mn1 174.4(2)
O7 C27 Cr1 178.6(2)
O8 C28 Cr1 178.6(2)
O9 C29 Cr1 179.3(2)
Cl1 C30 Cl2 112.67(15)
Cl1 C30 H30A 109.1
Cl2 C30 H30A 109.1
Cl1 C30 H30B 109.1
Cl2 C30 H30B 109.1
H30A C30 H30B 107.8

loop_
_geom_bond_atom_site_label_1
_geom_bond_atom_site_label_2
_geom_bond_distance
Mn1 C25 1.795(3)
Mn1 C24 1.847(2)
Mn1 C26 1.855(3)
Mn1 C23 1.859(3)
Mn1 C11 2.050(2)
Mn1 N1 2.0654(19)
Cr1 C27 1.827(2)
Cr1 C28 1.831(2)
Cr1 C29 1.837(2)
Cr1 C5 2.207(2)
Cr1 C7A 2.211(2)
Cr1 C4 2.233(2)
Cr1 C6 2.286(2)
Cr1 C7 2.296(2)
Cr1 C3B 2.305(2)
Si1 O2 1.7069(15)
Si1 C22 1.857(2)
Si1 C21 1.862(2)
Si1 C17 1.883(2)
N1 C1 1.338(3)
N1 C11B 1.363(3)
O1 C4 1.381(3)
O1 C12 1.439(3)
O2 C7 1.360(2)
O3 C23 1.136(3)
O4 C24 1.135(3)
O5 C25 1.154(3)
O6 C26 1.144(3)
O7 C27 1.166(3)
O8 C28 1.157(3)
O9 C29 1.163(3)
C1 C2 1.382(3)
C1 H1 0.9500
C2 C3 1.377(3)
C2 H2 0.9500
C3 C3A 1.405(3)
C3 H3 0.9500
C3A C11B 1.399(3)
C3A C3B 1.487(3)
C3B C4 1.429(3)
C3B C7A 1.440(3)
C4 C5 1.416(3)
C5 C6 1.424(3)
C5 C13 1.507(3)
C6 C7 1.411(3)
C6 C15 1.513(3)
C7 C7A 1.434(3)
C7A C7B 1.473(3)
C7B C11A 1.403(3)
C7B C8 1.407(3)
C8 C9 1.373(3)
C8 H8 0.9500
C9 C10 1.398(3)
C9 H9 0.9500
C10 C11 1.387(3)
C10 H10 0.9500
C11 C11A 1.423(3)
C11A C11B 1.438(3)
C12 H12A 1.00(3)
C12 H12B 0.97(3)
C12 H12C 1.02(3)
C13 C14 1.540(3)
C13 H13A 0.9900
C13 H13B 0.9900
C14 H14A 0.9800
C14 H14B 0.9800
C14 H14C 0.9800
C14 H14D 0.9800
C14 H14E 0.9800
C14 H14F 0.9800
C15 C16 1.528(3)
C15 H15A 0.9900
C15 H15B 0.9900
C16 H16A 0.9800
C16 H16B 0.9800
C16 H16C 0.9800
C16 H16D 0.9800
C16 H16E 0.9800
C16 H16F 0.9800
C17 C18 1.530(3)
C17 C19 1.539(3)
C17 C20 1.540(3)
C18 H18A 0.9800
C18 H18B 0.9800
C18 H18C 0.9800
C18 H18D 0.9800
C18 H18E 0.9800
C18 H18F 0.9800
C19 H19A 0.9800
C19 H19B 0.9800
C19 H19C 0.9800
C19 H19D 0.9800
C19 H19E 0.9800
C19 H19F 0.9800
C20 H20A 0.9800
C20 H20B 0.9800
C20 H20C 0.9800
C20 H20D 0.9800
C20 H20E 0.9800
C20 H20F 0.9800
C21 H21A 0.9800
C21 H21B 0.9800
C21 H21C 0.9800
C21 H21D 0.9800
C21 H21E 0.9800
C21 H21F 0.9800
C22 H22A 0.9800
C22 H22B 0.9800
C22 H22C 0.9800
C22 H22D 0.9800
C22 H22E 0.9800
C22 H22F 0.9800
C30 Cl1 1.748(3)
C30 Cl2 1.757(3)
C30 H30A 0.9900
C30 H30B 0.9900

loop_
_geom_torsion_atom_site_label_1
_geom_torsion_atom_site_label_2
_geom_torsion_atom_site_label_3
_geom_torsion_atom_site_label_4
_geom_torsion
C25 Mn1 N1 C1 173.8(8)
C24 Mn1 N1 C1 -10.68(19)
C26 Mn1 N1 C1 -104.67(19)
C23 Mn1 N1 C1 86.02(19)
C11 Mn1 N1 C1 173.89(19)
C25 Mn1 N1 C11B -7.1(9)
C24 Mn1 N1 C11B 168.48(15)
C26 Mn1 N1 C11B 74.48(15)
C23 Mn1 N1 C11B -94.82(16)
C11 Mn1 N1 C11B -6.95(14)
C22 Si1 O2 C7 80.25(17)
C21 Si1 O2 C7 -38.07(17)
C17 Si1 O2 C7 -160.12(15)
C11B N1 C1 C2 -1.9(3)
Mn1 N1 C1 C2 177.28(17)
N1 C1 C2 C3 1.5(4)
C1 C2 C3 C3A 1.1(4)
C2 C3 C3A C11B -3.0(3)
C2 C3 C3A C3B -175.0(2)
C11B C3A C3B C4 177.68(19)
C3 C3A C3B C4 -10.4(3)
C11B C3A C3B C7A -5.9(3)
C3 C3A C3B C7A 166.0(2)
C11B C3A C3B Cr1 81.8(3)
C3 C3A C3B Cr1 -106.3(2)
C27 Cr1 C3B C4 -107.65(14)
C28 Cr1 C3B C4 166.83(13)
C29 Cr1 C3B C4 -22.1(2)
C5 Cr1 C3B C4 28.71(12)
C7A Cr1 C3B C4 134.74(18)
C6 Cr1 C3B C4 65.92(13)
C7 Cr1 C3B C4 101.41(13)
C27 Cr1 C3B C7A 117.61(13)
C28 Cr1 C3B C7A 32.09(16)
C29 Cr1 C3B C7A -156.87(15)
C5 Cr1 C3B C7A -106.03(13)
C4 Cr1 C3B C7A -134.74(18)
C6 Cr1 C3B C7A -68.81(12)
C7 Cr1 C3B C7A -33.33(11)
C27 Cr1 C3B C3A 9.8(2)
C28 Cr1 C3B C3A -75.8(2)
C29 Cr1 C3B C3A 95.3(3)
C5 Cr1 C3B C3A 146.1(2)
C7A Cr1 C3B C3A -107.8(3)
C4 Cr1 C3B C3A 117.4(3)
C6 Cr1 C3B C3A -176.7(2)
C7 Cr1 C3B C3A -141.2(2)
C12 O1 C4 C5 100.5(2)
C12 O1 C4 C3B -83.9(2)
C12 O1 C4 Cr1 13.6(3)
C7A C3B C4 O1 178.68(17)
C3A C3B C4 O1 -4.9(3)
Cr1 C3B C4 O1 130.32(18)
C7A C3B C4 C5 -5.9(3)
C3A C3B C4 C5 170.50(18)
Cr1 C3B C4 C5 -54.25(17)
C7A C3B C4 Cr1 48.36(16)
C3A C3B C4 Cr1 -135.26(19)
C27 Cr1 C4 O1 -43.2(2)
C28 Cr1 C4 O1 -155.7(3)
C29 Cr1 C4 O1 47.7(2)
C5 Cr1 C4 O1 108.3(2)
C7A Cr1 C4 O1 -146.3(2)
C6 Cr1 C4 O1 139.3(2)
C7 Cr1 C4 O1 175.7(2)
C3B Cr1 C4 O1 -118.6(2)
C27 Cr1 C4 C5 -151.52(14)
C28 Cr1 C4 C5 95.9(3)
C29 Cr1 C4 C5 -60.65(14)
C7A Cr1 C4 C5 105.36(13)
C6 Cr1 C4 C5 30.97(12)
C7 Cr1 C4 C5 67.38(12)
C3B Cr1 C4 C5 133.05(18)
C27 Cr1 C4 C3B 75.43(14)
C28 Cr1 C4 C3B -37.2(3)
C29 Cr1 C4 C3B 166.30(13)
C5 Cr1 C4 C3B -133.05(18)
C7A Cr1 C4 C3B -27.69(12)
C6 Cr1 C4 C3B -102.08(13)
C7 Cr1 C4 C3B -65.68(12)
O1 C4 C5 C6 171.74(17)
C3B C4 C5 C6 -3.9(3)
Cr1 C4 C5 C6 -59.97(16)
O1 C4 C5 C13 -2.4(3)
C3B C4 C5 C13 -178.02(18)
Cr1 C4 C5 C13 125.93(18)
O1 C4 C5 Cr1 -128.30(17)
C3B C4 C5 Cr1 56.06(17)
C27 Cr1 C5 C4 38.82(18)
C28 Cr1 C5 C4 -152.16(15)
C29 Cr1 C5 C4 124.09(14)
C7A Cr1 C5 C4 -64.31(13)
C6 Cr1 C5 C4 -128.59(18)
C7 Cr1 C5 C4 -99.72(13)
C3B Cr1 C5 C4 -28.32(12)
C27 Cr1 C5 C6 167.41(14)
C28 Cr1 C5 C6 -23.6(2)
C29 Cr1 C5 C6 -107.32(14)
C7A Cr1 C5 C6 64.28(13)
C4 Cr1 C5 C6 128.59(18)
C7 Cr1 C5 C6 28.87(12)
C3B Cr1 C5 C6 100.27(13)
C27 Cr1 C5 C13 -74.7(2)
C28 Cr1 C5 C13 94.4(2)
C29 Cr1 C5 C13 10.6(2)
C7A Cr1 C5 C13 -177.8(2)
C4 Cr1 C5 C13 -113.5(2)
C6 Cr1 C5 C13 117.9(2)
C7 Cr1 C5 C13 146.8(2)
C3B Cr1 C5 C13 -141.8(2)
C4 C5 C6 C7 4.4(3)
C13 C5 C6 C7 178.41(18)
Cr1 C5 C6 C7 -54.44(17)
C4 C5 C6 C15 -173.71(18)
C13 C5 C6 C15 0.3(3)
Cr1 C5 C6 C15 127.42(19)
C4 C5 C6 Cr1 58.87(16)
C13 C5 C6 Cr1 -127.16(19)
C27 Cr1 C6 C7 90.3(4)
C28 Cr1 C6 C7 -63.69(14)
C29 Cr1 C6 C7 -153.66(13)
C5 Cr1 C6 C7 131.43(18)
C7A Cr1 C6 C7 25.92(12)
C4 Cr1 C6 C7 100.21(13)
C3B Cr1 C6 C7 63.48(12)
C27 Cr1 C6 C5 -41.1(4)
C28 Cr1 C6 C5 164.88(13)
C29 Cr1 C6 C5 74.91(14)
C7A Cr1 C6 C5 -105.51(13)
C4 Cr1 C6 C5 -31.22(12)
C7 Cr1 C6 C5 -131.43(18)
C3B Cr1 C6 C5 -67.94(13)
C27 Cr1 C6 C15 -156.1(4)
C28 Cr1 C6 C15 49.9(2)
C29 Cr1 C6 C15 -40.0(2)
C5 Cr1 C6 C15 -114.9(3)
C7A Cr1 C6 C15 139.5(2)
C4 Cr1 C6 C15 -146.2(2)
C7 Cr1 C6 C15 113.6(2)
C3B Cr1 C6 C15 177.1(2)
Si1 O2 C7 C6 97.26(19)
Si1 O2 C7 C7A -83.4(2)
Si1 O2 C7 Cr1 -171.46(12)
C5 C6 C7 O2 -175.70(17)
C15 C6 C7 O2 2.5(3)
Cr1 C6 C7 O2 131.75(17)
C5 C6 C7 C7A 5.0(3)
C15 C6 C7 C7A -176.80(18)
Cr1 C6 C7 C7A -47.56(17)
C5 C6 C7 Cr1 52.56(16)
C15 C6 C7 Cr1 -129.24(18)
C27 Cr1 C7 O2 92.5(2)
C28 Cr1 C7 O2 9.4(2)
C29 Cr1 C7 O2 -76.3(2)
C5 Cr1 C7 O2 -140.9(2)
C7A Cr1 C7 O2 110.8(2)
C4 Cr1 C7 O2 -178.7(2)
C6 Cr1 C7 O2 -111.2(2)
C3B Cr1 C7 O2 144.2(2)
C27 Cr1 C7 C6 -156.33(15)
C28 Cr1 C7 C6 120.57(13)
C29 Cr1 C7 C6 34.92(17)
C5 Cr1 C7 C6 -29.66(12)
C7A Cr1 C7 C6 -137.96(18)
C4 Cr1 C7 C6 -67.50(13)
C3B Cr1 C7 C6 -104.57(13)
C27 Cr1 C7 C7A -18.37(19)
C28 Cr1 C7 C7A -101.47(13)
C29 Cr1 C7 C7A 172.88(13)
C5 Cr1 C7 C7A 108.31(13)
C4 Cr1 C7 C7A 70.46(12)
C6 Cr1 C7 C7A 137.96(18)
C3B Cr1 C7 C7A 33.39(11)
O2 C7 C7A C3B 166.08(17)
C6 C7 C7A C3B -14.6(3)
Cr1 C7 C7A C3B -63.59(16)
O2 C7 C7A C7B -13.7(3)
C6 C7 C7A C7B 165.57(18)
Cr1 C7 C7A C7B 116.60(18)
O2 C7 C7A Cr1 -130.33(17)
C6 C7 C7A Cr1 48.97(18)
C4 C3B C7A C7 14.6(3)
C3A C3B C7A C7 -161.96(18)
Cr1 C3B C7A C7 63.45(16)
C4 C3B C7A C7B -165.55(18)
C3A C3B C7A C7B 17.9(3)
Cr1 C3B C7A C7B -116.74(17)
C4 C3B C7A Cr1 -48.81(16)
C3A C3B C7A Cr1 134.60(17)
C27 Cr1 C7A C7 168.31(12)
C28 Cr1 C7A C7 80.01(13)
C29 Cr1 C7A C7 -23.4(4)
C5 Cr1 C7A C7 -61.01(12)
C4 Cr1 C7A C7 -97.21(13)
C6 Cr1 C7A C7 -25.14(11)
C3B Cr1 C7A C7 -124.58(17)
C27 Cr1 C7A C3B -67.11(13)
C28 Cr1 C7A C3B -155.41(12)
C29 Cr1 C7A C3B 101.2(4)
C5 Cr1 C7A C3B 63.57(12)
C4 Cr1 C7A C3B 27.38(11)
C6 Cr1 C7A C3B 99.44(12)
C7 Cr1 C7A C3B 124.58(17)
C27 Cr1 C7A C7B 49.29(18)
C28 Cr1 C7A C7B -39.01(17)
C29 Cr1 C7A C7B -142.4(3)
C5 Cr1 C7A C7B 179.97(17)
C4 Cr1 C7A C7B 143.78(18)
C6 Cr1 C7A C7B -144.16(18)
C7 Cr1 C7A C7B -119.0(2)
C3B Cr1 C7A C7B 116.4(2)
C7 C7A C7B C11A 162.72(19)
C3B C7A C7B C11A -17.1(3)
Cr1 C7A C7B C11A -106.65(19)
C7 C7A C7B C8 -20.1(3)
C3B C7A C7B C8 160.1(2)
Cr1 C7A C7B C8 70.5(2)
C11A C7B C8 C9 -2.4(3)
C7A C7B C8 C9 -179.63(19)
C7B C8 C9 C10 -1.8(3)
C8 C9 C10 C11 2.4(3)
C9 C10 C11 C11A 1.4(3)
C9 C10 C11 Mn1 -171.74(16)
C25 Mn1 C11 C10 3.1(2)
C24 Mn1 C11 C10 138.6(8)
C26 Mn1 C11 C10 90.4(2)
C23 Mn1 C11 C10 -88.2(2)
N1 Mn1 C11 C10 -176.9(2)
C25 Mn1 C11 C11A -170.17(16)
C24 Mn1 C11 C11A -34.7(9)
C26 Mn1 C11 C11A -82.95(16)
C23 Mn1 C11 C11A 98.51(16)
N1 Mn1 C11 C11A 9.84(14)
C8 C7B C11A C11 6.4(3)
C7A C7B C11A C11 -176.19(18)
C8 C7B C11A C11B -173.23(19)
C7A C7B C11A C11B 4.2(3)
C10 C11 C11A C7B -5.9(3)
Mn1 C11 C11A C7B 168.53(16)
C10 C11 C11A C11B 173.79(19)
Mn1 C11 C11A C11B -11.8(2)
C1 N1 C11B C3A -0.3(3)
Mn1 N1 C11B C3A -179.52(15)
C1 N1 C11B C11A -178.27(19)
Mn1 N1 C11B C11A 2.5(2)
C3 C3A C11B N1 2.7(3)
C3B C3A C11B N1 175.21(18)
C3 C3A C11B C11A -179.5(2)
C3B C3A C11B C11A -7.0(3)
C7B C11A C11B N1 -174.08(18)
C11 C11A C11B N1 6.3(3)
C7B C11A C11B C3A 8.0(3)
C11 C11A C11B C3A -171.70(19)
C4 C5 C13 C14 85.7(2)
C6 C5 C13 C14 -88.3(3)
Cr1 C5 C13 C14 176.25(17)
C7 C6 C15 C16 81.0(3)
C5 C6 C15 C16 -100.9(2)
Cr1 C6 C15 C16 -11.3(3)
O2 Si1 C17 C18 55.59(18)
C22 Si1 C17 C18 174.81(16)
C21 Si1 C17 C18 -62.44(19)
O2 Si1 C17 C19 -64.67(17)
C22 Si1 C17 C19 54.54(18)
C21 Si1 C17 C19 177.29(15)
O2 Si1 C17 C20 176.91(17)
C22 Si1 C17 C20 -63.9(2)
C21 Si1 C17 C20 58.9(2)
C25 Mn1 C23 O3 -94(10)
C24 Mn1 C23 O3 174(100)
C26 Mn1 C23 O3 -9(10)
C11 Mn1 C23 O3 -1(10)
N1 Mn1 C23 O3 79(10)
C25 Mn1 C24 O4 25(4)
C26 Mn1 C24 O4 -63(4)
C23 Mn1 C24 O4 117(4)
C11 Mn1 C24 O4 -110(3)
N1 Mn1 C24 O4 -154(4)
C24 Mn1 C25 O5 -102(6)
C26 Mn1 C25 O5 -8(6)
C23 Mn1 C25 O5 161(6)
C11 Mn1 C25 O5 73(6)
N1 Mn1 C25 O5 73(6)
C25 Mn1 C26 O6 43(2)
C24 Mn1 C26 O6 134(2)
C23 Mn1 C26 O6 -43(2)
C11 Mn1 C26 O6 -50(2)
N1 Mn1 C26 O6 -130(2)
C28 Cr1 C27 O7 -5(10)
C29 Cr1 C27 O7 83(10)
C5 Cr1 C27 O7 169(100)
C7A Cr1 C27 O7 -100(10)
C4 Cr1 C27 O7 -169(100)
C6 Cr1 C27 O7 -160(10)
C7 Cr1 C27 O7 -88(10)
C3B Cr1 C27 O7 -134(10)
C27 Cr1 C28 O8 -11(9)
C29 Cr1 C28 O8 -99(9)
C5 Cr1 C28 O8 177(100)
C7A Cr1 C28 O8 95(9)
C4 Cr1 C28 O8 104(9)
C6 Cr1 C28 O8 163(9)
C7 Cr1 C28 O8 131(9)
C3B Cr1 C28 O8 76(9)
C27 Cr1 C29 O9 -11(24)
C28 Cr1 C29 O9 76(24)
C5 Cr1 C29 O9 -143(100)
C7A Cr1 C29 O9 -180(100)
C4 Cr1 C29 O9 -111(24)
C6 Cr1 C29 O9 -178(100)
C7 Cr1 C29 O9 162(100)
C3B Cr1 C29 O9 -97(24)
